data_4072482
loop_
_publ_author_name
'Sterenberg, Brian T.'
'Senturk, Ozan Sanli'
'Udachin, Konstantin A.'
'Carty, Arthur J.'

_publ_section_title
;
 Reactivity of Terminal, Electrophilic Phosphinidene Complexes of
 Molybdenum and Tungsten. Nucleophilic Addition at Phosphorus and
 P&#x2212;P Bond Forming Reactions with Phosphines and Diphosphines
;
_journal_issue 4
_journal_name_full Organometallics
_journal_page_first 925
_journal_paper_doi 10.1021/om060685x
_journal_volume 26
_journal_year 2007
_chemical_formula_sum 'C54 H71 B Mo N O2 P3'
_chemical_formula_weight 965.78
_chemical_name_systematic
;
 ?
;
_space_group_IT_number 61
_symmetry_cell_setting orthorhombic
_symmetry_space_group_name_Hall '-P 2ac 2ab'
_symmetry_space_group_name_H-M 'P b c a'
_atom_sites_solution_hydrogens geom
_atom_sites_solution_primary direct
_atom_sites_solution_secondary difmap
_audit_creation_method SHELXL-97
_cell_angle_alpha 90.00
_cell_angle_beta 90.00
_cell_angle_gamma 90.00
_cell_formula_units_Z 8
_cell_length_a 17.6501(9)
_cell_length_b 16.4751(8)
_cell_length_c 35.5604(18)
_cell_measurement_temperature 173(2)
_cell_volume 10340.5(9)
_computing_structure_refinement 'SHELXL-97 (Sheldrick, 1997)'
_computing_structure_solution 'SHELXS-97 (Sheldrick, 1990)'
_diffrn_ambient_temperature 173(2)
_diffrn_measured_fraction_theta_full 0.997
_diffrn_measured_fraction_theta_max 0.997
_diffrn_radiation_monochromator graphite
_diffrn_radiation_source 'fine-focus sealed tube'
_diffrn_radiation_type MoK\a
_diffrn_radiation_wavelength 0.71073
_diffrn_reflns_av_R_equivalents 0.0517
_diffrn_reflns_av_sigmaI/netI 0.0434
_diffrn_reflns_limit_h_max 23
_diffrn_reflns_limit_h_min -20
_diffrn_reflns_limit_k_max 22
_diffrn_reflns_limit_k_min -22
_diffrn_reflns_limit_l_max 48
_diffrn_reflns_limit_l_min -48
_diffrn_reflns_number 85889
_diffrn_reflns_theta_full 28.74
_diffrn_reflns_theta_max 28.74
_diffrn_reflns_theta_min 1.15
_exptl_absorpt_coefficient_mu 0.386
_exptl_absorpt_correction_type multi-scan
_exptl_absorpt_process_details sadabs
_exptl_crystal_density_diffrn 1.241
_exptl_crystal_density_method 'not measured'
_exptl_crystal_F_000 4080
_refine_diff_density_max 0.898
_refine_diff_density_min -0.735
_refine_diff_density_rms 0.064
_refine_ls_extinction_method none
_refine_ls_goodness_of_fit_ref 1.000
_refine_ls_hydrogen_treatment mixed
_refine_ls_matrix_type full
_refine_ls_number_parameters 555
_refine_ls_number_reflns 13374
_refine_ls_number_restraints 0
_refine_ls_restrained_S_all 1.000
_refine_ls_R_factor_all 0.0716
_refine_ls_R_factor_gt 0.0388
_refine_ls_shift/su_max 0.003
_refine_ls_shift/su_mean 0.000
_refine_ls_structure_factor_coef Fsqd
_refine_ls_weighting_details 'calc w=1/[\s^2^(Fo^2^)+(0.0627P)^2^+0.1736P] where P=(Fo^2^+2Fc^2^)/3'
_refine_ls_weighting_scheme calc
_refine_ls_wR_factor_gt 0.1010
_refine_ls_wR_factor_ref 0.1125
_reflns_number_gt 8868
_reflns_number_total 13374
_reflns_threshold_expression >2sigma(I)
_cod_data_source_file om060685xsi20060731_105009.cif
_cod_data_source_block oz4
_cod_original_sg_symbol_H-M Pbca
_cod_database_code 4072482

loop_
_symmetry_equiv_pos_as_xyz
'x, y, z'
'-x+1/2, -y, z+1/2'
'-x, y+1/2, -z+1/2'
'x+1/2, -y+1/2, -z'
'-x, -y, -z'
'x-1/2, y, -z-1/2'
'x, -y-1/2, z-1/2'
'-x-1/2, y-1/2, z'

loop_
_atom_site_label
_atom_site_type_symbol
_atom_site_fract_x
_atom_site_fract_y
_atom_site_fract_z
_atom_site_U_iso_or_equiv
_atom_site_adp_type
_atom_site_occupancy
_atom_site_symmetry_multiplicity
_atom_site_calc_flag
_atom_site_refinement_flags
Mo1 Mo 0.942205(11) 0.835371(12) 0.399821(5) 0.02753(6) Uani 1 1 d .
P1 P 0.92737(3) 0.68745(4) 0.418877(16) 0.03065(14) Uani 1 1 d .
P2 P 0.92358(4) 0.61227(4) 0.365537(17) 0.03328(14) Uani 1 1 d .
P3 P 0.89339(3) 0.78032(4) 0.340303(15) 0.03085(14) Uani 1 1 d .
N1 N 0.85580(11) 0.65707(13) 0.44683(5) 0.0361(5) Uani 1 1 d .
O1 O 0.81993(12) 0.95996(13) 0.37473(6) 0.0592(6) Uani 1 1 d .
O2 O 0.84077(13) 0.86880(14) 0.46906(6) 0.0684(6) Uani 1 1 d .
C1 C 0.86559(15) 0.91300(17) 0.38335(7) 0.0400(6) Uani 1 1 d .
C2 C 0.87549(15) 0.84977(16) 0.44325(7) 0.0414(6) Uani 1 1 d .
C3 C 0.87314(16) 0.59518(18) 0.47641(7) 0.0455(7) Uani 1 1 d .
H3A H 0.8258 0.5848 0.4900 0.055 Uiso 1 1 calc R
C4 C 0.92918(19) 0.6279(2) 0.50477(8) 0.0654(9) Uani 1 1 d .
H4A H 0.9111 0.6787 0.5145 0.098 Uiso 1 1 calc R
H4B H 0.9774 0.6360 0.4928 0.098 Uiso 1 1 calc R
H4C H 0.9347 0.5898 0.5250 0.098 Uiso 1 1 calc R
C5 C 0.8987(3) 0.5151(2) 0.46014(10) 0.0845(12) Uani 1 1 d .
H5A H 0.8618 0.4963 0.4423 0.127 Uiso 1 1 calc R
H5B H 0.9038 0.4760 0.4800 0.127 Uiso 1 1 calc R
H5C H 0.9466 0.5221 0.4478 0.127 Uiso 1 1 calc R
C6 C 0.77624(13) 0.68546(17) 0.44500(7) 0.0393(6) Uani 1 1 d .
H6A H 0.7749 0.7321 0.4279 0.047 Uiso 1 1 calc R
C7 C 0.74718(16) 0.71435(19) 0.48319(7) 0.0507(7) Uani 1 1 d .
H7A H 0.7811 0.7545 0.4931 0.076 Uiso 1 1 calc R
H7B H 0.7445 0.6691 0.5002 0.076 Uiso 1 1 calc R
H7C H 0.6976 0.7375 0.4803 0.076 Uiso 1 1 calc R
C8 C 0.72230(16) 0.6213(2) 0.42916(9) 0.0559(8) Uani 1 1 d .
H8A H 0.7406 0.6031 0.4052 0.084 Uiso 1 1 calc R
H8B H 0.6727 0.6445 0.4262 0.084 Uiso 1 1 calc R
H8C H 0.7197 0.5762 0.4462 0.084 Uiso 1 1 calc R
C9 C 1.00321(16) 0.54327(17) 0.36448(8) 0.0491(7) Uani 1 1 d .
H9A H 1.0014 0.5116 0.3418 0.074 Uiso 1 1 calc R
H9B H 1.0010 0.5079 0.3859 0.074 Uiso 1 1 calc R
H9C H 1.0496 0.5737 0.3651 0.074 Uiso 1 1 calc R
C10 C 0.84386(16) 0.54921(17) 0.35277(8) 0.0471(7) Uani 1 1 d .
H10A H 0.8541 0.5228 0.3292 0.071 Uiso 1 1 calc R
H10B H 0.7993 0.5823 0.3504 0.071 Uiso 1 1 calc R
H10C H 0.8358 0.5090 0.3719 0.071 Uiso 1 1 calc R
C11 C 0.93730(14) 0.68345(15) 0.32709(6) 0.0342(5) Uani 1 1 d .
H11A H 0.9141 0.6626 0.3043 0.041 Uiso 1 1 calc R
H11B H 0.9910 0.6911 0.3224 0.041 Uiso 1 1 calc R
C12 C 0.90764(18) 0.84301(17) 0.29916(7) 0.0465(7) Uani 1 1 d .
H12A H 0.8867 0.8163 0.2775 0.070 Uiso 1 1 calc R
H12B H 0.9609 0.8516 0.2954 0.070 Uiso 1 1 calc R
H12C H 0.8829 0.8943 0.3027 0.070 Uiso 1 1 calc R
C13 C 0.79295(14) 0.75891(18) 0.33799(7) 0.0430(6) Uani 1 1 d .
H13A H 0.7807 0.7378 0.3136 0.064 Uiso 1 1 calc R
H13B H 0.7649 0.8080 0.3423 0.064 Uiso 1 1 calc R
H13C H 0.7800 0.7196 0.3568 0.064 Uiso 1 1 calc R
C14 C 1.07564(14) 0.81057(18) 0.41120(8) 0.0440(7) Uani 1 1 d .
C15 C 1.06937(14) 0.85102(19) 0.37624(8) 0.0450(7) Uani 1 1 d .
C16 C 1.03609(14) 0.92886(18) 0.38255(7) 0.0419(6) Uani 1 1 d .
C17 C 1.02088(14) 0.93516(16) 0.42186(7) 0.0372(6) Uani 1 1 d .
C18 C 1.04436(14) 0.86175(17) 0.43940(7) 0.0386(6) Uani 1 1 d .
C19 C 1.04544(18) 0.8450(2) 0.48108(8) 0.0576(8) Uani 1 1 d .
H19A H 1.0935 0.8609 0.4913 0.086 Uiso 1 1 calc R
H19B H 1.0376 0.7881 0.4854 0.086 Uiso 1 1 calc R
H19C H 1.0058 0.8754 0.4931 0.086 Uiso 1 1 calc R
C20 C 0.99431(17) 1.01060(17) 0.44185(8) 0.0523(7) Uani 1 1 d .
H20A H 1.0373 1.0433 0.4485 0.078 Uiso 1 1 calc R
H20B H 0.9673 0.9956 0.4642 0.078 Uiso 1 1 calc R
H20C H 0.9614 1.0409 0.4256 0.078 Uiso 1 1 calc R
C21 C 1.0288(2) 0.9963(2) 0.35461(9) 0.0636(9) Uani 1 1 d .
H21A H 1.0759 1.0252 0.3530 0.095 Uiso 1 1 calc R
H21B H 0.9894 1.0328 0.3625 0.095 Uiso 1 1 calc R
H21C H 1.0163 0.9742 0.3304 0.095 Uiso 1 1 calc R
C22 C 1.10580(18) 0.8250(2) 0.33985(9) 0.0737(12) Uani 1 1 d .
H22A H 1.1580 0.8414 0.3397 0.111 Uiso 1 1 calc R
H22B H 1.0799 0.8500 0.3191 0.111 Uiso 1 1 calc R
H22C H 1.1027 0.7671 0.3375 0.111 Uiso 1 1 calc R
C23 C 1.11578(16) 0.7316(2) 0.41855(11) 0.0687(10) Uani 1 1 d .
H23A H 1.1689 0.7416 0.4220 0.103 Uiso 1 1 calc R
H23B H 1.1086 0.6958 0.3975 0.103 Uiso 1 1 calc R
H23C H 1.0954 0.7069 0.4408 0.103 Uiso 1 1 calc R
C24 C -0.06238(12) 0.77165(14) 0.19974(6) 0.0277(5) Uani 1 1 d .
C25 C -0.11187(13) 0.83109(15) 0.18506(7) 0.0362(5) Uani 1 1 d .
H25A H -0.0918 0.8718 0.1699 0.043 Uiso 1 1 calc R
C26 C -0.18912(14) 0.83133(16) 0.19227(8) 0.0412(6) Uani 1 1 d .
H26A H -0.2193 0.8729 0.1828 0.049 Uiso 1 1 calc R
C27 C -0.22143(13) 0.77022(16) 0.21342(7) 0.0379(6) Uani 1 1 d .
H27A H -0.2732 0.7703 0.2183 0.045 Uiso 1 1 calc R
C28 C -0.17592(13) 0.70931(15) 0.22713(6) 0.0334(5) Uani 1 1 d .
H28A H -0.1971 0.6672 0.2410 0.040 Uiso 1 1 calc R
C29 C -0.09804(13) 0.71051(14) 0.22029(6) 0.0294(5) Uani 1 1 d .
H29A H -0.0686 0.6686 0.2299 0.035 Uiso 1 1 calc R
C30 C 0.04620(13) 0.78528(15) 0.14767(6) 0.0302(5) Uani 1 1 d .
C31 C 0.10597(14) 0.83019(15) 0.13227(6) 0.0352(5) Uani 1 1 d .
H31A H 0.1373 0.8593 0.1484 0.042 Uiso 1 1 calc R
C32 C 0.12042(16) 0.83302(17) 0.09375(7) 0.0441(6) Uani 1 1 d .
H32A H 0.1616 0.8623 0.0847 0.053 Uiso 1 1 calc R
C33 C 0.07343(17) 0.79223(19) 0.06919(7) 0.0492(7) Uani 1 1 d .
H33A H 0.0815 0.7955 0.0434 0.059 Uiso 1 1 calc R
C34 C 0.01431(17) 0.74643(19) 0.08329(7) 0.0501(7) Uani 1 1 d .
H34A H -0.0172 0.7180 0.0670 0.060 Uiso 1 1 calc R
C35 C 0.00188(15) 0.74284(17) 0.12179(7) 0.0421(6) Uani 1 1 d .
H35A H -0.0376 0.7108 0.1307 0.050 Uiso 1 1 calc R
C36 C 0.07383(12) 0.70025(14) 0.21117(6) 0.0265(5) Uani 1 1 d .
C37 C 0.11241(13) 0.64048(15) 0.19091(7) 0.0333(5) Uani 1 1 d .
H37A H 0.1128 0.6435 0.1648 0.040 Uiso 1 1 calc R
C38 C 0.15031(14) 0.57657(16) 0.20831(7) 0.0394(6) Uani 1 1 d .
H38A H 0.1753 0.5381 0.1937 0.047 Uiso 1 1 calc R
C39 C 0.15112(13) 0.56993(16) 0.24695(7) 0.0384(6) Uani 1 1 d .
H39A H 0.1764 0.5272 0.2586 0.046 Uiso 1 1 calc R
C40 C 0.11401(13) 0.62752(16) 0.26809(7) 0.0348(5) Uani 1 1 d .
H40A H 0.1137 0.6238 0.2942 0.042 Uiso 1 1 calc R
C41 C 0.07708(13) 0.69109(15) 0.25037(6) 0.0302(5) Uani 1 1 d .
H41A H 0.0532 0.7298 0.2653 0.036 Uiso 1 1 calc R
C42 C 0.06325(12) 0.86021(14) 0.21503(6) 0.0263(4) Uani 1 1 d .
C43 C 0.14119(13) 0.86538(15) 0.22280(6) 0.0317(5) Uani 1 1 d .
H43A H 0.1722 0.8231 0.2149 0.038 Uiso 1 1 calc R
C44 C 0.17424(14) 0.92961(15) 0.24144(7) 0.0375(6) Uani 1 1 d .
H44A H 0.2263 0.9303 0.2454 0.045 Uiso 1 1 calc R
C45 C 0.12972(15) 0.99307(15) 0.25426(7) 0.0402(6) Uani 1 1 d .
H45A H 0.1513 1.0363 0.2672 0.048 Uiso 1 1 calc R
C46 C 0.05256(14) 0.99103(15) 0.24752(7) 0.0366(5) Uani 1 1 d .
H46A H 0.0219 1.0331 0.2560 0.044 Uiso 1 1 calc R
C47 C 0.02072(13) 0.92609(14) 0.22806(6) 0.0309(5) Uani 1 1 d .
H47A H -0.0312 0.9266 0.2235 0.037 Uiso 1 1 calc R
B1 B 0.02952(14) 0.77915(16) 0.19321(7) 0.0265(5) Uani 1 1 d .
C50 C 0.28998(19) -0.0847(2) 0.41456(8) 0.191(3) Uani 1 1 d .
H50A H 0.3190 -0.1061 0.3940 0.286 Uiso 1 1 calc R
H50B H 0.2496 -0.1215 0.4206 0.286 Uiso 1 1 calc R
H50C H 0.3222 -0.0781 0.4361 0.286 Uiso 1 1 calc R
C51 C 0.25745(19) -0.0042(2) 0.40369(8) 0.0973(15) Uani 1 1 d R
C52 C 0.25734(19) 0.0388(2) 0.37004(8) 0.1062(16) Uani 1 1 d R
H52A H 0.2782 0.0103 0.3500 0.127 Uiso 1 1 calc R
C53 C 0.2339(4) 0.1105(4) 0.36125(19) 0.139(3) Uani 1 1 d .
H53A H 0.2402 0.1321 0.3373 0.167 Uiso 1 1 calc R
C54 C 0.1970(3) 0.1548(4) 0.3912(4) 0.184(5) Uani 1 1 d .
H54A H 0.1774 0.2067 0.3880 0.221 Uiso 1 1 calc R
C55 C 0.1935(4) 0.1135(6) 0.4249(3) 0.162(4) Uani 1 1 d .
H55A H 0.1703 0.1392 0.4451 0.195 Uiso 1 1 calc R
C56 C 0.2203(3) 0.0415(5) 0.43022(19) 0.124(2) Uani 1 1 d .
H56A H 0.2140 0.0187 0.4539 0.148 Uiso 1 1 calc R

loop_
_atom_site_aniso_label
_atom_site_aniso_U_11
_atom_site_aniso_U_22
_atom_site_aniso_U_33
_atom_site_aniso_U_23
_atom_site_aniso_U_13
_atom_site_aniso_U_12
Mo1 0.02653(10) 0.03156(11) 0.02450(9) -0.00586(8) 0.00041(7) 0.00243(8)
P1 0.0299(3) 0.0344(3) 0.0276(3) -0.0040(2) -0.0011(2) 0.0031(2)
P2 0.0374(3) 0.0327(3) 0.0297(3) -0.0056(2) -0.0002(2) 0.0029(3)
P3 0.0330(3) 0.0350(4) 0.0245(3) -0.0041(2) -0.0019(2) 0.0031(3)
N1 0.0332(11) 0.0442(13) 0.0309(9) 0.0039(9) 0.0009(8) 0.0020(9)
O1 0.0634(13) 0.0534(13) 0.0609(13) -0.0043(10) -0.0077(10) 0.0271(11)
O2 0.0813(16) 0.0663(15) 0.0577(13) -0.0194(11) 0.0376(12) -0.0053(12)
C1 0.0436(15) 0.0421(16) 0.0344(12) -0.0084(11) -0.0007(11) 0.0076(12)
C2 0.0449(15) 0.0390(16) 0.0402(13) -0.0055(11) 0.0073(11) -0.0006(12)
C3 0.0503(16) 0.0508(18) 0.0355(13) 0.0076(12) 0.0009(11) 0.0039(13)
C4 0.077(2) 0.080(3) 0.0393(15) 0.0115(16) -0.0137(15) 0.0033(19)
C5 0.146(4) 0.048(2) 0.060(2) 0.0119(16) 0.004(2) 0.025(2)
C6 0.0318(13) 0.0478(17) 0.0382(12) -0.0023(11) 0.0032(10) 0.0006(11)
C7 0.0440(15) 0.064(2) 0.0438(14) -0.0008(14) 0.0116(12) 0.0006(14)
C8 0.0429(16) 0.061(2) 0.0637(18) -0.0100(16) 0.0003(14) -0.0080(15)
C9 0.0589(18) 0.0440(17) 0.0445(15) -0.0084(12) -0.0017(13) 0.0185(14)
C10 0.0516(16) 0.0429(17) 0.0468(15) -0.0094(12) -0.0005(13) -0.0087(13)
C11 0.0383(13) 0.0371(14) 0.0273(11) -0.0036(9) 0.0027(9) 0.0035(11)
C12 0.0689(19) 0.0420(17) 0.0285(12) -0.0001(11) -0.0020(12) -0.0012(14)
C13 0.0349(14) 0.0547(18) 0.0392(13) -0.0066(12) -0.0103(11) 0.0056(12)
C14 0.0241(12) 0.0459(17) 0.0621(17) -0.0156(13) -0.0060(11) 0.0011(11)
C15 0.0295(13) 0.0600(19) 0.0457(14) -0.0214(13) 0.0092(11) -0.0128(12)
C16 0.0372(14) 0.0482(17) 0.0403(13) -0.0063(12) 0.0017(11) -0.0096(12)
C17 0.0343(13) 0.0391(15) 0.0381(13) -0.0097(11) -0.0033(10) -0.0022(11)
C18 0.0325(13) 0.0448(16) 0.0386(13) -0.0085(11) -0.0081(10) 0.0017(11)
C19 0.062(2) 0.067(2) 0.0443(15) -0.0062(14) -0.0199(14) 0.0027(16)
C20 0.0589(19) 0.0415(17) 0.0565(17) -0.0187(13) -0.0031(14) -0.0018(14)
C21 0.074(2) 0.065(2) 0.0518(17) 0.0066(16) 0.0013(16) -0.0292(18)
C22 0.0444(18) 0.106(3) 0.071(2) -0.044(2) 0.0284(15) -0.0207(18)
C23 0.0330(15) 0.055(2) 0.118(3) -0.025(2) -0.0150(17) 0.0124(14)
C24 0.0253(11) 0.0279(12) 0.0300(10) -0.0019(9) -0.0026(9) -0.0005(9)
C25 0.0298(12) 0.0340(14) 0.0448(13) 0.0088(11) -0.0027(10) -0.0029(11)
C26 0.0295(12) 0.0393(15) 0.0550(15) 0.0061(12) -0.0083(11) 0.0063(11)
C27 0.0244(12) 0.0396(15) 0.0497(14) -0.0042(11) 0.0012(10) -0.0006(10)
C28 0.0319(12) 0.0309(13) 0.0374(12) -0.0003(10) 0.0033(10) -0.0056(10)
C29 0.0304(12) 0.0260(12) 0.0319(11) -0.0016(9) -0.0009(9) 0.0003(9)
C30 0.0312(12) 0.0295(13) 0.0300(11) 0.0014(9) -0.0012(9) 0.0057(10)
C31 0.0346(13) 0.0377(14) 0.0332(11) 0.0022(10) -0.0004(10) 0.0029(11)
C32 0.0445(15) 0.0471(17) 0.0408(14) 0.0087(12) 0.0088(11) 0.0048(13)
C33 0.0605(18) 0.061(2) 0.0262(12) 0.0020(12) 0.0020(12) 0.0121(15)
C34 0.0556(18) 0.0603(19) 0.0344(13) -0.0065(13) -0.0093(12) 0.0009(15)
C35 0.0450(15) 0.0473(16) 0.0339(12) -0.0023(11) -0.0014(11) -0.0036(12)
C36 0.0223(11) 0.0262(12) 0.0311(11) -0.0015(9) -0.0005(8) -0.0018(9)
C37 0.0334(12) 0.0314(13) 0.0352(12) -0.0041(10) 0.0044(10) -0.0006(10)
C38 0.0360(13) 0.0316(14) 0.0507(15) -0.0055(11) 0.0074(11) 0.0065(11)
C39 0.0315(13) 0.0322(14) 0.0514(14) 0.0064(11) -0.0020(11) 0.0052(11)
C40 0.0310(12) 0.0380(14) 0.0353(12) 0.0033(10) -0.0028(10) 0.0010(11)
C41 0.0293(12) 0.0281(12) 0.0333(11) -0.0013(9) 0.0008(9) 0.0040(9)
C42 0.0262(11) 0.0271(12) 0.0257(10) 0.0022(8) 0.0007(8) 0.0002(9)
C43 0.0296(12) 0.0286(12) 0.0368(12) -0.0021(10) 0.0012(9) 0.0008(10)
C44 0.0313(13) 0.0332(14) 0.0478(14) 0.0032(11) -0.0058(10) -0.0058(11)
C45 0.0499(16) 0.0243(13) 0.0464(14) -0.0018(11) -0.0083(12) -0.0065(12)
C46 0.0439(15) 0.0250(13) 0.0409(13) -0.0028(10) 0.0023(11) 0.0038(11)
C47 0.0282(12) 0.0290(13) 0.0356(11) 0.0034(10) 0.0008(9) 0.0022(10)
B1 0.0251(12) 0.0272(14) 0.0271(11) 0.0014(10) -0.0011(9) 0.0007(10)
C50 0.274(9) 0.131(6) 0.167(6) 0.071(5) -0.090(6) -0.021(6)
C51 0.104(4) 0.107(4) 0.081(3) 0.014(3) -0.037(3) -0.017(3)
C52 0.135(4) 0.114(4) 0.069(3) -0.001(3) -0.032(3) -0.055(3)
C53 0.144(5) 0.111(5) 0.163(5) 0.088(4) -0.101(5) -0.073(4)
C54 0.051(3) 0.077(4) 0.424(17) -0.016(7) -0.073(6) -0.013(3)
C55 0.084(4) 0.140(7) 0.262(11) -0.074(7) 0.046(6) -0.048(5)
C56 0.098(4) 0.138(6) 0.134(5) -0.004(5) -0.003(3) -0.034(4)

loop_
_atom_type_symbol
_atom_type_description
_atom_type_scat_dispersion_real
_atom_type_scat_dispersion_imag
_atom_type_scat_source
C C 0.0033 0.0016 'International Tables Vol C Tables 4.2.6.8 and 6.1.1.4'
H H 0.0000 0.0000 'International Tables Vol C Tables 4.2.6.8 and 6.1.1.4'
B B 0.0013 0.0007 'International Tables Vol C Tables 4.2.6.8 and 6.1.1.4'
N N 0.0061 0.0033 'International Tables Vol C Tables 4.2.6.8 and 6.1.1.4'
O O 0.0106 0.0060 'International Tables Vol C Tables 4.2.6.8 and 6.1.1.4'
P P 0.1023 0.0942 'International Tables Vol C Tables 4.2.6.8 and 6.1.1.4'
Mo Mo -1.6832 0.6857 'International Tables Vol C Tables 4.2.6.8 and 6.1.1.4'

loop_
_geom_angle_atom_site_label_1
_geom_angle_atom_site_label_2
_geom_angle_atom_site_label_3
_geom_angle
C1 Mo1 C2 74.95(11)
C1 Mo1 C17 93.01(10)
C2 Mo1 C17 90.45(10)
C1 Mo1 C18 126.57(10)
C2 Mo1 C18 88.06(10)
C17 Mo1 C18 35.87(9)
C1 Mo1 C16 88.89(11)
C2 Mo1 C16 123.54(10)
C17 Mo1 C16 35.84(9)
C18 Mo1 C16 59.22(9)
C1 Mo1 C15 118.09(11)
C2 Mo1 C15 145.31(10)
C17 Mo1 C15 58.50(9)
C18 Mo1 C15 57.94(9)
C16 Mo1 C15 34.94(10)
C1 Mo1 C14 146.49(11)
C2 Mo1 C14 118.25(11)
C17 Mo1 C14 58.32(9)
C18 Mo1 C14 34.74(9)
C16 Mo1 C14 57.84(10)
C15 Mo1 C14 34.04(10)
C1 Mo1 P3 74.96(7)
C2 Mo1 P3 120.89(8)
C17 Mo1 P3 140.52(6)
C18 Mo1 P3 149.39(6)
C16 Mo1 P3 105.34(6)
C15 Mo1 P3 93.80(6)
C14 Mo1 P3 114.96(7)
C1 Mo1 P1 129.55(8)
C2 Mo1 P1 81.02(8)
C17 Mo1 P1 131.24(7)
C18 Mo1 P1 95.60(7)
C16 Mo1 P1 140.56(7)
C15 Mo1 P1 106.93(8)
C14 Mo1 P1 83.92(7)
P3 Mo1 P1 80.78(2)
N1 P1 P2 108.03(8)
N1 P1 Mo1 121.30(8)
P2 P1 Mo1 107.68(3)
C10 P2 C9 103.81(14)
C10 P2 C11 106.60(13)
C9 P2 C11 106.64(12)
C10 P2 P1 123.19(9)
C9 P2 P1 109.76(9)
C11 P2 P1 105.84(8)
C12 P3 C13 102.17(13)
C12 P3 C11 103.34(12)
C13 P3 C11 103.44(12)
C12 P3 Mo1 115.92(9)
C13 P3 Mo1 117.03(8)
C11 P3 Mo1 113.15(8)
C6 N1 C3 116.1(2)
C6 N1 P1 126.25(17)
C3 N1 P1 117.65(17)
O1 C1 Mo1 177.8(2)
O2 C2 Mo1 170.4(2)
N1 C3 C5 112.8(2)
N1 C3 C4 111.1(2)
C5 C3 C4 111.8(3)
N1 C6 C7 112.2(2)
N1 C6 C8 112.8(2)
C7 C6 C8 109.5(2)
P2 C11 P3 108.19(12)
C15 C14 C18 108.1(3)
C15 C14 C23 126.6(3)
C18 C14 C23 125.0(3)
C15 C14 Mo1 72.42(14)
C18 C14 Mo1 68.93(14)
C23 C14 Mo1 129.2(2)
C14 C15 C16 108.5(2)
C14 C15 C22 126.0(3)
C16 C15 C22 124.4(3)
C14 C15 Mo1 73.54(14)
C16 C15 Mo1 70.02(14)
C22 C15 Mo1 131.74(19)
C17 C16 C15 107.3(2)
C17 C16 C21 125.5(3)
C15 C16 C21 126.7(3)
C17 C16 Mo1 70.02(14)
C15 C16 Mo1 75.05(15)
C21 C16 Mo1 126.95(19)
C18 C17 C16 108.2(2)
C18 C17 C20 125.8(2)
C16 C17 C20 125.5(3)
C18 C17 Mo1 73.52(14)
C16 C17 Mo1 74.14(14)
C20 C17 Mo1 124.39(18)
C14 C18 C17 107.9(2)
C14 C18 C19 125.5(3)
C17 C18 C19 126.2(2)
C14 C18 Mo1 76.32(14)
C17 C18 Mo1 70.61(13)
C19 C18 Mo1 124.75(19)
C29 C24 C25 114.5(2)
C29 C24 B1 125.0(2)
C25 C24 B1 120.4(2)
C26 C25 C24 122.8(2)
C27 C26 C25 120.3(2)
C28 C27 C26 119.0(2)
C27 C28 C29 120.2(2)
C24 C29 C28 123.1(2)
C35 C30 C31 115.4(2)
C35 C30 B1 121.1(2)
C31 C30 B1 123.4(2)
C32 C31 C30 122.7(2)
C33 C32 C31 119.7(3)
C32 C33 C34 119.4(2)
C33 C34 C35 120.1(3)
C34 C35 C30 122.7(3)
C37 C36 C41 114.6(2)
C37 C36 B1 126.0(2)
C41 C36 B1 119.33(19)
C38 C37 C36 122.5(2)
C39 C38 C37 120.5(2)
C40 C39 C38 119.0(2)
C39 C40 C41 119.8(2)
C40 C41 C36 123.5(2)
C47 C42 C43 114.4(2)
C47 C42 B1 126.0(2)
C43 C42 B1 119.5(2)
C44 C43 C42 123.7(2)
C43 C44 C45 119.9(2)
C46 C45 C44 118.9(2)
C45 C46 C47 120.1(2)
C46 C47 C42 123.0(2)
C24 B1 C36 110.78(18)
C24 B1 C30 108.64(17)
C36 B1 C30 110.15(18)
C24 B1 C42 110.46(18)
C36 B1 C42 106.52(17)
C30 B1 C42 110.28(18)
C56 C51 C52 108.2(3)
C56 C51 C50 119.4(3)
C52 C51 C50 132.4
C53 C52 C51 132.5(4)
C52 C53 C54 115.4(6)
C55 C54 C53 114.2(7)
C56 C55 C54 124.4(9)
C55 C56 C51 125.2(7)

loop_
_geom_bond_atom_site_label_1
_geom_bond_atom_site_label_2
_geom_bond_distance
Mo1 C1 1.951(3)
Mo1 C2 1.957(3)
Mo1 C17 2.290(2)
Mo1 C18 2.328(2)
Mo1 C16 2.344(3)
Mo1 C15 2.410(2)
Mo1 C14 2.424(3)
Mo1 P3 2.4585(6)
Mo1 P1 2.5430(7)
P1 N1 1.684(2)
P1 P2 2.2664(8)
P2 C10 1.807(3)
P2 C9 1.808(3)
P2 C11 1.818(2)
P3 C12 1.809(3)
P3 C13 1.809(3)
P3 C11 1.835(2)
N1 C6 1.481(3)
N1 C3 1.497(3)
O1 C1 1.159(3)
O2 C2 1.147(3)
C3 C5 1.509(4)
C3 C4 1.512(4)
C6 C7 1.527(3)
C6 C8 1.530(4)
C14 C15 1.415(4)
C14 C18 1.422(4)
C14 C23 1.505(4)
C15 C16 1.428(4)
C15 C22 1.507(4)
C16 C17 1.427(3)
C16 C21 1.497(4)
C17 C18 1.423(4)
C17 C20 1.507(3)
C18 C19 1.507(4)
C24 C29 1.395(3)
C24 C25 1.412(3)
C24 B1 1.643(3)
C25 C26 1.387(3)
C26 C27 1.380(4)
C27 C28 1.375(3)
C28 C29 1.396(3)
C30 C35 1.396(3)
C30 C31 1.400(3)
C30 B1 1.649(3)
C31 C32 1.394(3)
C32 C33 1.379(4)
C33 C34 1.382(4)
C34 C35 1.388(3)
C36 C37 1.397(3)
C36 C41 1.403(3)
C36 B1 1.646(3)
C37 C38 1.392(3)
C38 C39 1.379(4)
C39 C40 1.376(3)
C40 C41 1.385(3)
C42 C47 1.399(3)
C42 C43 1.406(3)
C42 B1 1.655(3)
C43 C44 1.378(3)
C44 C45 1.385(4)
C45 C46 1.383(3)
C46 C47 1.393(3)
C50 C51 1.4962
C51 C56 1.373(7)
C51 C52 1.3900
C52 C53 1.290(7)
C53 C54 1.445(10)
C54 C55 1.379(11)
C55 C56 1.292(9)
